data_7034006
loop_
_publ_author_name
'Liu, Zheng-Yu'
'Zhang, Hong-Yun'
'Yang, En-Cui'
'Liu, Zhong-Yi'
'Zhao, Xiao-Jun'

_publ_section_title
;
 A (3,6)-connected layer with an unprecedented adeninate
 nucleobase-derived heptanuclear disc.
;
_journal_issue 12
_journal_name_full 'Dalton transactions (Cambridge, England : 2003)'
_journal_page_first 5280
_journal_page_last 5283
_journal_paper_doi 10.1039/c4dt04020a
_journal_volume 44
_journal_year 2015
_chemical_formula_sum 'C26 H33 Cu7 N10 O26.5 S2'
_chemical_formula_weight 1418.52
_chemical_name_systematic
; 
 ? 
;
_space_group_crystal_system triclinic
_space_group_IT_number 2
_space_group_name_Hall '-P 1'
_space_group_name_H-M_alt 'P -1'
_symmetry_space_group_name_Hall '-P 1'
_symmetry_space_group_name_H-M 'P -1'
_atom_sites_solution_hydrogens mixed
_audit_creation_method SHELXL-2013
_audit_update_record
;
2015-01-26 deposited with the CCDC.
2015-01-28 downloaded from the CCDC.
;
_cell_angle_alpha 68.448(2)
_cell_angle_beta 78.217(3)
_cell_angle_gamma 81.382(3)
_cell_formula_units_Z 1
_cell_length_a 7.7233(11)
_cell_length_b 12.3827(17)
_cell_length_c 12.4646(17)
_cell_measurement_reflns_used 2507
_cell_measurement_temperature 296(2)
_cell_measurement_theta_max 28.31
_cell_measurement_theta_min 2.70
_cell_volume 1081.7(3)
_computing_cell_refinement 'Bruker SMART'
_computing_data_collection 'Bruker SMART'
_computing_data_reduction 'Bruker SAINT'
_computing_molecular_graphics 'Bruker SHELXTL'
_computing_publication_material 'Bruker SHELXTL'
_computing_structure_refinement 'SHELXL-2013 (Sheldrick, 2013)'
_computing_structure_solution 'Bruker SHELXTL'
_diffrn_ambient_temperature 296(2)
_diffrn_measured_fraction_theta_full 0.962
_diffrn_measured_fraction_theta_max 0.988
_diffrn_measurement_device_type 'CCD area detector'
_diffrn_measurement_method 'phi and omega scans'
_diffrn_radiation_type MoK\a
_diffrn_radiation_wavelength 0.71073
_diffrn_reflns_av_R_equivalents 0.0222
_diffrn_reflns_av_unetI/netI 0.0403
_diffrn_reflns_Laue_measured_fraction_full 0.962
_diffrn_reflns_Laue_measured_fraction_max 0.988
_diffrn_reflns_limit_h_max 9
_diffrn_reflns_limit_h_min -8
_diffrn_reflns_limit_k_max 11
_diffrn_reflns_limit_k_min -14
_diffrn_reflns_limit_l_max 11
_diffrn_reflns_limit_l_min -14
_diffrn_reflns_number 6069
_diffrn_reflns_point_group_measured_fraction_full 0.962
_diffrn_reflns_point_group_measured_fraction_max 0.988
_diffrn_reflns_theta_full 25.242
_diffrn_reflns_theta_max 25.006
_diffrn_reflns_theta_min 1.780
_exptl_absorpt_coefficient_mu 3.579
_exptl_absorpt_correction_type multi-scan
_exptl_absorpt_process_details SADABS
_exptl_crystal_colour BLUE
_exptl_crystal_density_diffrn 2.190
_exptl_crystal_density_method NONE
_exptl_crystal_description BLOCK
_exptl_crystal_F_000 710
_exptl_crystal_size_max 0.180
_exptl_crystal_size_mid 0.170
_exptl_crystal_size_min 0.160
_exptl_transmission_factor_max 0.7457
_exptl_transmission_factor_min 0.6201
_refine_diff_density_max 1.168
_refine_diff_density_min -0.789
_refine_diff_density_rms 0.124
_refine_ls_extinction_method none
_refine_ls_goodness_of_fit_ref 1.073
_refine_ls_hydrogen_treatment constr
_refine_ls_matrix_type full
_refine_ls_number_parameters 348
_refine_ls_number_reflns 3769
_refine_ls_number_restraints 179
_refine_ls_restrained_S_all 1.067
_refine_ls_R_factor_all 0.0541
_refine_ls_R_factor_gt 0.0454
_refine_ls_shift/su_max 0.000
_refine_ls_shift/su_mean 0.000
_refine_ls_structure_factor_coef Fsqd
_refine_ls_weighting_details
; 
 w=1/[\s^2^(Fo^2^)+(0.0202P)^2^+7.5224P] 
 where P=(Fo^2^+2Fc^2^)/3 
;
_refine_ls_weighting_scheme calc
_refine_ls_wR_factor_gt 0.0924
_refine_ls_wR_factor_ref 0.0959
_reflns_Friedel_coverage 0.000
_reflns_number_gt 3197
_reflns_number_total 3769
_reflns_threshold_expression 'I > 2\s(I)'
_cod_data_source_file c4dt04020a2.cif
_cod_data_source_block n131016b
_cod_depositor_comments
;
The following automatic conversions were performed:

'_exptl_absorpt_correction_type' value 'MULTI-SCAN' changed to
'multi-scan' according to
/usr/data/users/saulius/crontab/automatic-downloads/rss-feeds/RSC/lib/dictionaries/cif_core.dic
dictionary named 'cif_core.dic' version 2.4.2 from 2011-04-26.

Automatic conversion script
Id: cif_fix_values 3008 2015-01-20 13:52:24Z robertas 

 Adding full bibliography for 7034006.cif.
;
_cod_database_code 7034006
_shelx_space_group_comment
; 
The symmetry employed for this shelxl refinement is uniquely defined 
by the following loop, which should always be used as a source of 
symmetry information in preference to the above space-group names. 
They are only intended as comments. 
;
_shelx_estimated_absorpt_t_min 0.565
_shelx_estimated_absorpt_t_max 0.598
_shelxl_version_number 2013-2

loop_
_space_group_symop_operation_xyz
'x, y, z'
'-x, -y, -z'

loop_
_atom_site_label
_atom_site_type_symbol
_atom_site_fract_x
_atom_site_fract_y
_atom_site_fract_z
_atom_site_U_iso_or_equiv
_atom_site_adp_type
_atom_site_occupancy
_atom_site_site_symmetry_order
_atom_site_calc_flag
_atom_site_refinement_flags_posn
_atom_site_refinement_flags_adp
_atom_site_refinement_flags_occupancy
_atom_site_disorder_assembly
_atom_site_disorder_group
Cu1 Cu 0.5000 0.5000 1.0000 0.0099(2) Uani 1 2 d S . P B .
Cu2 Cu 0.47337(9) 0.27447(5) 1.22538(5) 0.01424(17) Uani 1 1 d . . . . .
Cu3 Cu 0.64588(9) 0.26606(5) 0.98153(5) 0.01228(17) Uani 1 1 d . . . . .
Cu4 Cu 0.67508(9) 0.49560(5) 0.74824(5) 0.01356(17) Uani 1 1 d . . . . .
S1 S 1.08596(18) 0.32261(12) 0.85428(12) 0.0155(3) Uani 1 1 d . . . . .
O1 O 1.2246(6) 0.3904(3) 0.4051(3) 0.0236(10) Uani 1 1 d . . . . .
O2 O 1.3297(5) 0.2175(3) 0.3846(3) 0.0196(9) Uani 1 1 d . . . . .
O3 O 1.3691(5) -0.1296(3) 0.7317(3) 0.0184(9) Uani 1 1 d . . . . .
O4 O 1.2492(5) -0.1218(3) 0.9107(3) 0.0186(9) Uani 1 1 d . . . . .
O5 O 0.9038(5) 0.3705(3) 0.8520(3) 0.0194(9) Uani 1 1 d . . . . .
O6 O 1.2116(6) 0.4100(4) 0.8031(4) 0.0288(10) Uani 1 1 d . . . . .
O7 O 1.1116(6) 0.2450(4) 0.9719(4) 0.0271(10) Uani 1 1 d . . . . .
O8 O 0.3072(5) 0.4059(3) 1.1680(3) 0.0121(8) Uani 1 1 d D . . . .
H8' H 0.1990 0.3924 1.1790 0.018 Uiso 1 1 d DR U . B .
O9 O 0.6375(5) 0.3553(3) 1.0826(3) 0.0126(8) Uani 1 1 d D . . . .
H9 H 0.7391 0.3529 1.1001 0.019 Uiso 1 1 d DR U . B .
O10 O 0.4865(5) 0.5894(3) 1.1068(3) 0.0119(8) Uani 1 1 d D . . . .
H10' H 0.5903 0.5962 1.1153 0.018 Uiso 1 1 d DR U . B .
O12W O 0.6159(6) 0.3831(4) 1.3066(4) 0.0313(11) Uani 1 1 d . . . A 1
H12A H 0.7193 0.3936 1.2667 0.047 Uiso 1 1 d R U . A 1
H12B H 0.6284 0.3469 1.3775 0.047 Uiso 1 1 d R U . A 1
O11W O 0.3727(5) 0.1918(3) 1.1061(3) 0.0224(9) Uani 1 1 d . . . B 1
H11A H 0.2779 0.2253 1.0799 0.034 Uiso 1 1 d R U . B 1
H11B H 0.3721 0.1180 1.1332 0.034 Uiso 1 1 d R U . B 1
N1 N 0.6608(7) 0.0293(3) 0.7963(5) 0.0157(7) Uani 0.541(4) 1 d G U P B 1
C2 C 0.6478(8) 0.0799(5) 0.8807(4) 0.0154(7) Uani 0.541(4) 1 d G U P B 1
H2 H 0.6353 0.0336 0.9594 0.018 Uiso 0.541(4) 1 calc R U P B 1
N3 N 0.6536(8) 0.1996(5) 0.8476(4) 0.0151(6) Uani 0.541(4) 1 d G U P B 1
C4 C 0.6724(5) 0.2687(3) 0.7299(4) 0.0151(6) Uani 0.541(4) 1 d DG U P B 1
C5 C 0.6854(4) 0.2182(4) 0.6455(3) 0.0161(6) Uani 0.541(4) 1 d DG U P B 1
C6 C 0.6796(5) 0.0985(4) 0.6786(4) 0.0165(6) Uani 0.541(4) 1 d DG U P B 1
N7 N 0.7025(7) 0.3053(6) 0.5387(6) 0.0161(6) Uani 0.541(4) 1 d D U P B 1
C8 C 0.6991(8) 0.4001(6) 0.5639(6) 0.0159(6) Uani 0.541(4) 1 d D U P B 1
H8 H 0.7084 0.4735 0.5065 0.019 Uiso 0.541(4) 1 calc R U P B 1
N9 N 0.6809(7) 0.3831(5) 0.6791(6) 0.0149(6) Uani 0.541(4) 1 d D U P B 1
N6 N 0.6911(8) 0.0418(7) 0.6030(7) 0.0204(9) Uani 0.541(4) 1 d D U P B 1
H6A H 0.7029 0.0800 0.5291 0.024 Uiso 0.541(4) 1 calc R U P B 1
H6B H 0.6867 -0.0326 0.6288 0.024 Uiso 0.541(4) 1 calc R U P B 1
N1' N 0.6609(7) 0.3055(6) 0.5194(4) 0.0157(7) Uani 0.459(4) 1 d G U P B 2
C2' C 0.6566(9) 0.3915(4) 0.5670(5) 0.0154(7) Uani 0.459(4) 1 d G U P B 2
H2' H 0.6522 0.4696 0.5193 0.018 Uiso 0.459(4) 1 calc R U P B 2
N3' N 0.6589(9) 0.3608(4) 0.6858(6) 0.0151(6) Uani 0.459(4) 1 d G U P B 2
C4' C 0.6655(6) 0.2441(5) 0.7569(4) 0.0151(6) Uani 0.459(4) 1 d DG U P B 2
C5' C 0.6698(5) 0.1581(4) 0.7094(4) 0.0161(6) Uani 0.459(4) 1 d DG U P B 2
C6' C 0.6675(6) 0.1888(5) 0.5906(5) 0.0165(6) Uani 0.459(4) 1 d DG U P B 2
N7' N 0.6758(8) 0.0529(6) 0.7985(7) 0.0161(6) Uani 0.459(4) 1 d D U P B 2
C8' C 0.6749(9) 0.0808(7) 0.8910(6) 0.0159(6) Uani 0.459(4) 1 d D U P B 2
H8'1 H 0.6783 0.0252 0.9651 0.019 Uiso 0.459(4) 1 calc R U P B 2
N9' N 0.6686(8) 0.1964(7) 0.8703(6) 0.0149(6) Uani 0.459(4) 1 d D U P B 2
N6' N 0.6713(9) 0.1118(8) 0.5373(9) 0.0204(9) Uani 0.459(4) 1 d D U P B 2
H6'1 H 0.6754 0.0384 0.5770 0.024 Uiso 0.459(4) 1 calc R U P B 2
H6'2 H 0.6696 0.1358 0.4634 0.024 Uiso 0.459(4) 1 calc R U P B 2
C11 C 1.2123(7) 0.2219(5) 0.5737(5) 0.0154(11) Uani 1 1 d . . . . .
C12 C 1.2489(7) 0.1015(4) 0.6244(5) 0.0147(11) Uani 1 1 d . . . . .
H12 H 1.2894 0.0570 0.5768 0.018 Uiso 1 1 calc R U . . .
C13 C 1.2253(7) 0.0476(4) 0.7453(5) 0.0153(11) Uani 1 1 d . . . . .
C14 C 1.1645(7) 0.1149(4) 0.8171(5) 0.0139(11) Uani 1 1 d . . . . .
H14 H 1.1450 0.0796 0.8981 0.017 Uiso 1 1 calc R U . . .
C15 C 1.1340(7) 0.2340(4) 0.7662(5) 0.0122(11) Uani 1 1 d . . . . .
C16 C 1.1538(7) 0.2876(4) 0.6451(5) 0.0159(12) Uani 1 1 d . . . . .
H16 H 1.1278 0.3676 0.6122 0.019 Uiso 1 1 calc R U . . .
C17 C 1.2567(8) 0.2811(5) 0.4432(5) 0.0183(12) Uani 1 1 d . . . . .
C18 C 1.2840(7) -0.0796(4) 0.8009(5) 0.0148(11) Uani 1 1 d . . . . .
O13 O 0.973(3) 0.396(4) 0.101(4) 0.028(8) Uani 0.28(5) 1 d . U P C 1
O13' O 0.9667(10) 0.332(2) 0.1532(16) 0.039(4) Uani 0.72(5) 1 d . . P C 2
O14 O 0.950(3) 0.178(2) 0.3788(16) 0.053(6) Uani 0.25 1 d . U P . .

loop_
_atom_site_aniso_label
_atom_site_aniso_U_11
_atom_site_aniso_U_22
_atom_site_aniso_U_33
_atom_site_aniso_U_23
_atom_site_aniso_U_13
_atom_site_aniso_U_12
Cu1 0.0151(5) 0.0060(4) 0.0090(4) -0.0031(3) -0.0031(4) 0.0004(3)
Cu2 0.0203(4) 0.0083(3) 0.0094(3) -0.0009(3) 0.0000(3) 0.0041(3)
Cu3 0.0178(4) 0.0060(3) 0.0120(3) -0.0031(3) -0.0015(3) 0.0007(3)
Cu4 0.0211(4) 0.0102(3) 0.0082(3) -0.0031(3) -0.0017(3) 0.0012(3)
S1 0.0124(7) 0.0171(7) 0.0221(7) -0.0131(6) -0.0037(6) 0.0012(5)
O1 0.038(3) 0.0095(19) 0.012(2) 0.0023(16) 0.0029(18) 0.0078(17)
O2 0.033(2) 0.0127(19) 0.0119(19) -0.0067(16) 0.0021(17) 0.0018(17)
O3 0.026(2) 0.0131(19) 0.015(2) -0.0066(16) -0.0013(17) 0.0057(16)
O4 0.026(2) 0.0100(18) 0.013(2) -0.0001(15) 0.0013(16) 0.0029(16)
O5 0.019(2) 0.020(2) 0.026(2) -0.0172(18) -0.0065(17) 0.0059(16)
O6 0.024(2) 0.024(2) 0.043(3) -0.014(2) -0.007(2) -0.0074(18)
O7 0.030(3) 0.034(2) 0.021(2) -0.0123(19) -0.0121(19) 0.0045(19)
O8 0.0135(19) 0.0112(18) 0.0130(18) -0.0054(15) -0.0030(15) -0.0008(14)
O9 0.015(2) 0.0100(18) 0.0108(18) -0.0032(15) -0.0005(15) 0.0000(15)
O10 0.014(2) 0.0135(18) 0.0110(18) -0.0062(15) -0.0042(15) -0.0020(15)
O12W 0.044(3) 0.035(3) 0.017(2) -0.0057(19) -0.005(2) -0.017(2)
O11W 0.022(2) 0.016(2) 0.033(2) -0.0091(18) -0.0132(18) 0.0003(17)
N1 0.0264(14) 0.0131(11) 0.0133(12) -0.0072(10) -0.0069(10) -0.0064(10)
C2 0.0258(14) 0.0129(11) 0.0131(12) -0.0072(10) -0.0069(11) -0.0062(11)
N3 0.0254(13) 0.0125(11) 0.0127(11) -0.0071(10) -0.0067(10) -0.0057(10)
C4 0.0254(13) 0.0126(11) 0.0127(11) -0.0070(9) -0.0067(10) -0.0059(9)
C5 0.0264(13) 0.0132(11) 0.0133(11) -0.0067(9) -0.0064(10) -0.0058(10)
C6 0.0271(13) 0.0136(11) 0.0136(11) -0.0069(10) -0.0064(10) -0.0060(10)
N7 0.0265(14) 0.0133(11) 0.0133(11) -0.0066(10) -0.0066(10) -0.0060(10)
C8 0.0260(14) 0.0132(11) 0.0134(12) -0.0068(10) -0.0066(11) -0.0059(11)
N9 0.0253(13) 0.0125(11) 0.0127(11) -0.0072(10) -0.0069(10) -0.0061(10)
N6 0.0326(18) 0.0154(17) 0.0154(17) -0.0067(14) -0.0045(15) -0.0046(15)
N1' 0.0264(14) 0.0131(11) 0.0133(12) -0.0072(10) -0.0069(10) -0.0064(10)
C2' 0.0258(14) 0.0129(11) 0.0131(12) -0.0072(10) -0.0069(11) -0.0062(11)
N3' 0.0254(13) 0.0125(11) 0.0127(11) -0.0071(10) -0.0067(10) -0.0057(10)
C4' 0.0254(13) 0.0126(11) 0.0127(11) -0.0070(9) -0.0067(10) -0.0059(9)
C5' 0.0264(13) 0.0132(11) 0.0133(11) -0.0067(9) -0.0064(10) -0.0058(10)
C6' 0.0271(13) 0.0136(11) 0.0136(11) -0.0069(10) -0.0064(10) -0.0060(10)
N7' 0.0265(14) 0.0133(11) 0.0133(11) -0.0066(10) -0.0066(10) -0.0060(10)
C8' 0.0260(14) 0.0132(11) 0.0134(12) -0.0068(10) -0.0066(11) -0.0059(11)
N9' 0.0253(13) 0.0125(11) 0.0127(11) -0.0072(10) -0.0069(10) -0.0061(10)
N6' 0.0326(18) 0.0154(17) 0.0154(17) -0.0067(14) -0.0045(15) -0.0046(15)
C11 0.014(3) 0.015(3) 0.016(3) -0.006(2) 0.000(2) -0.001(2)
C12 0.022(3) 0.009(2) 0.012(3) -0.004(2) -0.002(2) 0.001(2)
C13 0.019(3) 0.011(3) 0.013(3) -0.002(2) -0.001(2) 0.001(2)
C14 0.009(3) 0.014(3) 0.015(3) -0.003(2) -0.001(2) 0.002(2)
C15 0.007(3) 0.015(3) 0.014(3) -0.008(2) 0.001(2) 0.001(2)
C16 0.019(3) 0.007(2) 0.018(3) -0.002(2) -0.001(2) 0.004(2)
C17 0.021(3) 0.018(3) 0.013(3) -0.002(2) -0.004(2) 0.001(2)
C18 0.014(3) 0.011(3) 0.016(3) -0.001(2) -0.003(2) 0.000(2)
O13 0.024(9) 0.035(17) 0.037(15) -0.025(13) -0.010(8) 0.000(8)
O13' 0.021(4) 0.061(11) 0.045(8) -0.034(8) -0.003(4) -0.003(4)
O14 0.048(12) 0.078(13) 0.021(9) 0.009(9) -0.014(8) -0.029(10)

loop_
_atom_type_symbol
_atom_type_description
_atom_type_scat_dispersion_real
_atom_type_scat_dispersion_imag
_atom_type_scat_source
C C 0.0033 0.0016 'International Tables Vol C Tables 4.2.6.8 and 6.1.1.4'
H H 0.0000 0.0000 'International Tables Vol C Tables 4.2.6.8 and 6.1.1.4'
N N 0.0061 0.0033 'International Tables Vol C Tables 4.2.6.8 and 6.1.1.4'
O O 0.0106 0.0060 'International Tables Vol C Tables 4.2.6.8 and 6.1.1.4'
S S 0.1246 0.1234 'International Tables Vol C Tables 4.2.6.8 and 6.1.1.4'
Cu Cu 0.3201 1.2651 'International Tables Vol C Tables 4.2.6.8 and 6.1.1.4'

loop_
_geom_angle_atom_site_label_1
_geom_angle_atom_site_label_2
_geom_angle_atom_site_label_3
_geom_angle
_geom_angle_site_symmetry_1
_geom_angle_site_symmetry_3
O9 Cu1 O9 180.0 2_667 .
O9 Cu1 O10 79.66(14) 2_667 .
O9 Cu1 O10 100.34(14) . .
O9 Cu1 O10 100.34(14) 2_667 2_667
O9 Cu1 O10 79.66(14) . 2_667
O10 Cu1 O10 180.0(2) . 2_667
O9 Cu1 O8 105.08(13) 2_667 .
O9 Cu1 O8 74.92(13) . .
O10 Cu1 O8 74.33(13) . .
O10 Cu1 O8 105.67(13) 2_667 .
O9 Cu1 O8 74.92(13) 2_667 2_667
O9 Cu1 O8 105.08(13) . 2_667
O10 Cu1 O8 105.67(13) . 2_667
O10 Cu1 O8 74.33(13) 2_667 2_667
O8 Cu1 O8 180.0(2) . 2_667
O9 Cu1 Cu3 39.26(10) 2_667 2_667
O9 Cu1 Cu3 140.74(10) . 2_667
O10 Cu1 Cu3 40.42(10) . 2_667
O10 Cu1 Cu3 139.58(10) 2_667 2_667
O8 Cu1 Cu3 90.70(8) . 2_667
O8 Cu1 Cu3 89.30(8) 2_667 2_667
O9 Cu1 Cu3 140.74(10) 2_667 .
O9 Cu1 Cu3 39.26(10) . .
O10 Cu1 Cu3 139.58(10) . .
O10 Cu1 Cu3 40.42(10) 2_667 .
O8 Cu1 Cu3 89.30(8) . .
O8 Cu1 Cu3 90.70(8) 2_667 .
Cu3 Cu1 Cu3 180.0 2_667 .
O8 Cu2 O3 171.03(16) . 2_757
O8 Cu2 O9 84.79(15) . .
O3 Cu2 O9 94.37(15) 2_757 .
O8 Cu2 O2 93.95(16) . 1_456
O3 Cu2 O2 88.96(15) 2_757 1_456
O9 Cu2 O2 166.27(15) . 1_456
O8 Cu2 O11W 86.45(14) . .
O3 Cu2 O11W 84.59(15) 2_757 .
O9 Cu2 O11W 85.83(14) . .
O2 Cu2 O11W 107.77(15) 1_456 .
O8 Cu2 O12W 91.36(15) . .
O3 Cu2 O12W 97.35(16) 2_757 .
O9 Cu2 O12W 81.47(15) . .
O2 Cu2 O12W 84.90(15) 1_456 .
O11W Cu2 O12W 167.26(14) . .
O8 Cu2 Cu4 37.94(10) . 2_667
O3 Cu2 Cu4 151.02(12) 2_757 2_667
O9 Cu2 Cu4 90.55(10) . 2_667
O2 Cu2 Cu4 80.28(11) 1_456 2_667
O11W Cu2 Cu4 124.29(10) . 2_667
O12W Cu2 Cu4 55.17(11) . 2_667
N9' Cu3 O9 172.7(3) . .
N9' Cu3 O4 90.4(3) . 2_757
O9 Cu3 O4 94.09(15) . 2_757
N9' Cu3 O10 95.2(3) . 2_667
O9 Cu3 O10 80.97(14) . 2_667
O4 Cu3 O10 171.64(15) 2_757 2_667
O9 Cu3 N3 169.46(19) . .
O4 Cu3 N3 95.7(2) 2_757 .
O10 Cu3 N3 89.78(19) 2_667 .
O9 Cu3 O11W 85.41(14) . .
O4 Cu3 O11W 81.88(15) 2_757 .
O10 Cu3 O11W 90.96(14) 2_667 .
N3 Cu3 O11W 99.89(18) . .
N9' Cu3 O5 84.0(2) . .
O9 Cu3 O5 89.28(13) . .
O4 Cu3 O5 104.93(15) 2_757 .
O10 Cu3 O5 81.87(14) 2_667 .
N3 Cu3 O5 84.37(18) . .
O11W Cu3 O5 171.68(13) . .
N9' Cu3 Cu1 135.9(3) . .
O9 Cu3 Cu1 40.10(10) . .
O4 Cu3 Cu1 133.66(11) 2_757 .
O10 Cu3 Cu1 40.89(10) 2_667 .
N3 Cu3 Cu1 130.57(16) . .
O11W Cu3 Cu1 86.65(9) . .
O5 Cu3 Cu1 85.16(8) . .
N9 Cu4 O8 171.6(2) . 2_667
N9 Cu4 O1 90.9(2) . 2_766
O8 Cu4 O1 93.00(16) 2_667 2_766
N9 Cu4 O10 93.8(2) . 2_667
O8 Cu4 O10 84.40(14) 2_667 2_667
O1 Cu4 O10 164.13(16) 2_766 2_667
O8 Cu4 N3' 169.2(2) 2_667 .
O1 Cu4 N3' 96.7(2) 2_766 .
O10 Cu4 N3' 87.5(2) 2_667 .
N9 Cu4 O5 86.5(2) . .
O8 Cu4 O5 85.12(14) 2_667 .
O1 Cu4 O5 112.19(16) 2_766 .
O10 Cu4 O5 83.24(14) 2_667 .
N3' Cu4 O5 86.8(2) . .
N9 Cu4 Cu2 150.03(19) . 2_667
O8 Cu4 Cu2 38.32(11) 2_667 2_667
O1 Cu4 Cu2 77.90(11) 2_766 2_667
O10 Cu4 Cu2 90.64(10) 2_667 2_667
N3' Cu4 Cu2 149.25(18) . 2_667
O5 Cu4 Cu2 123.42(9) . 2_667
O6 S1 O5 113.2(2) . .
O6 S1 O7 112.9(3) . .
O5 S1 O7 111.2(2) . .
O6 S1 C15 105.2(3) . .
O5 S1 C15 108.0(2) . .
O7 S1 C15 105.8(2) . .
C17 O1 Cu4 128.1(4) . 2_766
C17 O2 Cu2 124.9(4) . 1_654
C18 O3 Cu2 126.0(3) . 2_757
C18 O4 Cu3 128.8(3) . 2_757
S1 O5 Cu4 150.7(3) . .
S1 O5 Cu3 123.9(2) . .
Cu4 O5 Cu3 82.49(12) . .
Cu4 O8 Cu2 103.75(16) 2_667 .
Cu4 O8 Cu1 96.44(14) 2_667 .
Cu2 O8 Cu1 95.06(15) . .
Cu4 O8 H8' 108.3 2_667 .
Cu2 O8 H8' 117.0 . .
Cu1 O8 H8' 131.9 . .
Cu3 O9 Cu1 100.63(16) . .
Cu3 O9 Cu2 103.91(16) . .
Cu1 O9 Cu2 105.23(16) . .
Cu3 O9 H9 111.1 . .
Cu1 O9 H9 124.6 . .
Cu2 O9 H9 109.4 . .
Cu3 O10 Cu1 98.70(15) 2_667 .
Cu3 O10 Cu4 108.44(17) 2_667 2_667
Cu1 O10 Cu4 104.80(16) . 2_667
Cu3 O10 H10' 116.5 2_667 .
Cu1 O10 H10' 110.0 . .
Cu4 O10 H10' 116.4 2_667 .
Cu2 O12W H12A 106.5 . .
Cu2 O12W H12B 113.7 . .
H12A O12W H12B 107.2 . .
Cu2 O11W Cu3 79.90(12) . .
Cu2 O11W H11A 115.3 . .
Cu3 O11W H11A 115.3 . .
Cu2 O11W H11B 115.3 . .
Cu3 O11W H11B 115.3 . .
H11A O11W H11B 112.3 . .
C2 N1 C6 120.0 . .
N1 C2 N3 120.0 . .
N1 C2 H2 120.0 . .
N3 C2 H2 120.0 . .
C4 N3 C2 120.0 . .
C4 N3 Cu3 123.0(3) . .
C2 N3 Cu3 116.9(3) . .
N9 C4 C5 109.9(4) . .
N9 C4 N3 130.1(4) . .
C5 C4 N3 120.0 . .
N7 C5 C4 107.7(4) . .
N7 C5 C6 132.3(4) . .
C4 C5 C6 120.0 . .
N6 C6 C5 124.2(5) . .
N6 C6 N1 115.8(5) . .
C5 C6 N1 120.0 . .
C8 N7 C5 103.8(5) . .
N7 C8 N9 115.3(5) . .
N7 C8 H8 122.3 . .
N9 C8 H8 122.3 . .
C4 N9 C8 103.4(5) . .
C4 N9 Cu4 129.0(5) . .
C8 N9 Cu4 127.6(5) . .
C6 N6 H6A 120.0 . .
C6 N6 H6B 120.0 . .
H6A N6 H6B 120.0 . .
C2' N1' C6' 120.0 . .
N1' C2' N3' 120.0 . .
N1' C2' H2' 120.0 . .
N3' C2' H2' 120.0 . .
C4' N3' C2' 120.0 . .
C4' N3' Cu4 122.2(3) . .
C2' N3' Cu4 117.5(3) . .
N9' C4' C5' 110.2(4) . .
N9' C4' N3' 129.8(4) . .
C5' C4' N3' 120.0 . .
N7' C5' C4' 107.4(4) . .
N7' C5' C6' 132.6(4) . .
C4' C5' C6' 120.0 . .
N6' C6' C5' 124.1(6) . .
N6' C6' N1' 115.9(6) . .
C5' C6' N1' 120.0 . .
C8' N7' C5' 103.8(6) . .
N7' C8' N9' 115.1(6) . .
N7' C8' H8'1 122.4 . .
N9' C8' H8'1 122.4 . .
C4' N9' C8' 103.5(5) . .
C4' N9' Cu3 129.8(6) . .
C8' N9' Cu3 126.3(6) . .
C6' N6' H6'1 120.0 . .
C6' N6' H6'2 120.0 . .
H6'1 N6' H6'2 120.0 . .
C16 C11 C12 119.3(5) . .
C16 C11 C17 120.2(5) . .
C12 C11 C17 120.1(5) . .
C13 C12 C11 120.6(5) . .
C13 C12 H12 119.7 . .
C11 C12 H12 119.7 . .
C12 C13 C14 119.7(5) . .
C12 C13 C18 121.0(5) . .
C14 C13 C18 118.9(5) . .
C15 C14 C13 119.2(5) . .
C15 C14 H14 120.4 . .
C13 C14 H14 120.4 . .
C14 C15 C16 121.1(5) . .
C14 C15 S1 120.0(4) . .
C16 C15 S1 118.8(4) . .
C11 C16 C15 120.0(5) . .
C11 C16 H16 120.0 . .
C15 C16 H16 120.0 . .
O1 C17 O2 127.0(5) . .
O1 C17 C11 116.0(5) . .
O2 C17 C11 116.9(5) . .
O4 C18 O3 127.8(5) . .
O4 C18 C13 116.3(5) . .
O3 C18 C13 115.8(5) . .

loop_
_geom_bond_atom_site_label_1
_geom_bond_atom_site_label_2
_geom_bond_distance
_geom_bond_site_symmetry_2
Cu1 O9 1.979(3) 2_667
Cu1 O9 1.979(3) .
Cu1 O10 2.000(3) .
Cu1 O10 2.000(3) 2_667
Cu1 O8 2.327(4) .
Cu1 O8 2.327(4) 2_667
Cu1 Cu3 3.0199(7) 2_667
Cu1 Cu3 3.0199(7) .
Cu2 O8 1.924(3) .
Cu2 O3 1.973(4) 2_757
Cu2 O9 1.982(4) .
Cu2 O2 1.994(4) 1_456
Cu2 O11W 2.385(4) .
Cu2 O12W 2.438(4) .
Cu2 Cu4 3.0141(9) 2_667
Cu3 N9' 1.852(7) .
Cu3 O9 1.945(3) .
Cu3 O4 1.976(4) 2_757
Cu3 O10 1.981(3) 2_667
Cu3 N3 2.103(4) .
Cu3 O11W 2.430(4) .
Cu3 O5 2.484(4) .
Cu4 N9 1.880(6) .
Cu4 O8 1.908(3) 2_667
Cu4 O1 1.996(4) 2_766
Cu4 O10 2.001(4) 2_667
Cu4 N3' 2.113(4) .
Cu4 O5 2.415(4) .
Cu4 Cu2 3.0141(10) 2_667
S1 O6 1.440(4) .
S1 O5 1.444(4) .
S1 O7 1.462(4) .
S1 C15 1.773(5) .
O1 C17 1.263(7) .
O1 Cu4 1.996(4) 2_766
O2 C17 1.262(7) .
O2 Cu2 1.994(4) 1_654
O3 C18 1.264(6) .
O3 Cu2 1.973(4) 2_757
O4 C18 1.258(6) .
O4 Cu3 1.976(4) 2_757
O8 Cu4 1.908(3) 2_667
O8 H8' 0.8500 .
O9 H9 0.8500 .
O10 Cu3 1.981(3) 2_667
O10 Cu4 2.002(4) 2_667
O10 H10' 0.8500 .
O12W H12A 0.8500 .
O12W H12B 0.8500 .
O11W H11A 0.8499 .
O11W H11B 0.8500 .
N1 C2 1.3900 .
N1 C6 1.3900 .
C2 N3 1.3900 .
C2 H2 0.9300 .
N3 C4 1.3900 .
C4 N9 1.328(6) .
C4 C5 1.3900 .
C5 N7 1.367(7) .
C5 C6 1.3900 .
C6 N6 1.350(7) .
N7 C8 1.317(7) .
C8 N9 1.353(7) .
C8 H8 0.9300 .
N6 H6A 0.8600 .
N6 H6B 0.8600 .
N1' C2' 1.3900 .
N1' C6' 1.3900 .
C2' N3' 1.3900 .
C2' H2' 0.9300 .
N3' C4' 1.3900 .
C4' N9' 1.321(7) .
C4' C5' 1.3900 .
C5' N7' 1.369(8) .
C5' C6' 1.3900 .
C6' N6' 1.343(8) .
N7' C8' 1.319(8) .
C8' N9' 1.353(8) .
C8' H8'1 0.9300 .
N6' H6'1 0.8600 .
N6' H6'2 0.8600 .
C11 C16 1.384(7) .
C11 C12 1.400(7) .
C11 C17 1.507(8) .
C12 C13 1.391(7) .
C12 H12 0.9300 .
C13 C14 1.406(7) .
C13 C18 1.510(7) .
C14 C15 1.379(7) .
C14 H14 0.9300 .
C15 C16 1.394(7) .
C16 H16 0.9300 .

loop_
_geom_hbond_atom_site_label_D
_geom_hbond_atom_site_label_H
_geom_hbond_atom_site_label_A
_geom_hbond_distance_DH
_geom_hbond_distance_HA
_geom_hbond_distance_DA
_geom_hbond_angle_DHA
_geom_hbond_site_symmetry_A
N6' H6'2 O3 0.86 2.54 3.354(10) 158.4 2_756
C2' H2' O1 0.93 2.62 3.134(7) 115.5 2_766
N6 H6B O2 0.86 2.38 3.183(9) 155.8 2_756
N6 H6A O14 0.86 2.49 3.15(2) 134.4 .
C2 H2 O4 0.93 2.61 3.102(7) 113.9 2_757
O11W H11B N1 0.85 1.74 2.584(5) 170.6 2_657
O11W H11A O7 0.85 1.97 2.733(6) 148.4 1_455
O12W H12B N7 0.85 2.06 2.880(8) 161.4 1_556
O12W H12A O13 0.85 2.53 3.33(3) 157.9 1_556
O12W H12A O6 0.85 2.37 2.813(6) 113.3 2_767
O10 H10' O6 0.85 1.98 2.790(5) 158.4 2_767
O10 H10' S1 0.85 2.97 3.801(4) 165.8 2_767
O9 H9 O13' 0.85 1.95 2.798(10) 174.1 1_556
O9 H9 O13 0.85 1.96 2.78(2) 161.7 1_556
O8 H8' O13' 0.85 2.17 2.973(10) 157.7 1_456
O8 H8' O13 0.85 2.15 2.903(19) 147.1 1_456
O8 H8' O13 0.85 2.15 2.903(19) 147.1 1_456
O8 H8' O13' 0.85 2.17 2.973(10) 157.7 1_456
O9 H9 O13 0.85 1.96 2.78(2) 161.7 1_556
O9 H9 O13' 0.85 1.95 2.798(10) 174.1 1_556
O10 H10' S1 0.85 2.97 3.801(4) 165.8 2_767
O10 H10' O6 0.85 1.98 2.790(5) 158.4 2_767
O12W H12A O6 0.85 2.37 2.813(6) 113.3 2_767
O12W H12A O13 0.85 2.53 3.33(3) 157.9 1_556
O12W H12B N7 0.85 2.06 2.880(8) 161.4 1_556
O11W H11A O7 0.85 1.97 2.733(6) 148.4 1_455
O11W H11B N1 0.85 1.74 2.584(5) 170.6 2_657
C2 H2 O4 0.93 2.61 3.102(7) 113.9 2_757
N6 H6A O14 0.86 2.49 3.15(2) 134.4 .
N6 H6B O2 0.86 2.38 3.183(9) 155.8 2_756
C2' H2' O1 0.93 2.62 3.134(7) 115.5 2_766
N6' H6'2 O3 0.86 2.54 3.354(10) 158.4 2_756
O8 H8' O13 0.85 2.15 2.903(19) 147.1 1_456
O8 H8' O13' 0.85 2.17 2.973(10) 157.7 1_456
O9 H9 O13 0.85 1.96 2.78(2) 161.7 1_556
O9 H9 O13' 0.85 1.95 2.798(10) 174.1 1_556
O10 H10' S1 0.85 2.97 3.801(4) 165.8 2_767
O10 H10' O6 0.85 1.98 2.790(5) 158.4 2_767
O12W H12A O6 0.85 2.37 2.813(6) 113.3 2_767
O12W H12A O13 0.85 2.53 3.33(3) 157.9 1_556
O12W H12B N7 0.85 2.06 2.880(8) 161.4 1_556
O11W H11A O7 0.85 1.97 2.733(6) 148.4 1_455
O11W H11B N1 0.85 1.74 2.584(5) 170.6 2_657
C2 H2 O4 0.93 2.61 3.102(7) 113.9 2_757
N6 H6A O14 0.86 2.49 3.15(2) 134.4 .
N6 H6B O2 0.86 2.38 3.183(9) 155.8 2_756
C2' H2' O1 0.93 2.62 3.134(7) 115.5 2_766
N6' H6'2 O3 0.86 2.54 3.354(10) 158.4 2_756
O8 H8' O13 0.85 2.15 2.903(19) 147.1 1_456
O8 H8' O13' 0.85 2.17 2.973(10) 157.7 1_456
O9 H9 O13 0.85 1.96 2.78(2) 161.7 1_556
O9 H9 O13' 0.85 1.95 2.798(10) 174.1 1_556
O10 H10' S1 0.85 2.97 3.801(4) 165.8 2_767
O10 H10' O6 0.85 1.98 2.790(5) 158.4 2_767
O12W H12A O6 0.85 2.37 2.813(6) 113.3 2_767
O12W H12A O13 0.85 2.53 3.33(3) 157.9 1_556
O12W H12B N7 0.85 2.06 2.880(8) 161.4 1_556
O11W H11A O7 0.85 1.97 2.733(6) 148.4 1_455
O11W H11B N1 0.85 1.74 2.584(5) 170.6 2_657
C2 H2 O4 0.93 2.61 3.102(7) 113.9 2_757
N6 H6A O14 0.86 2.49 3.15(2) 134.4 .
N6 H6B O2 0.86 2.38 3.183(9) 155.8 2_756
C2' H2' O1 0.93 2.62 3.134(7) 115.5 2_766
N6' H6'2 O3 0.86 2.54 3.354(10) 158.4 2_756

loop_
_geom_torsion_atom_site_label_1
_geom_torsion_atom_site_label_2
_geom_torsion_atom_site_label_3
_geom_torsion_atom_site_label_4
_geom_torsion
_geom_torsion_site_symmetry_1
O6 S1 O5 Cu4 49.5(5) .
O7 S1 O5 Cu4 177.7(4) .
C15 S1 O5 Cu4 -66.7(5) .
O6 S1 O5 Cu3 -159.8(2) .
O7 S1 O5 Cu3 -31.6(3) .
C15 S1 O5 Cu3 84.0(3) .
C6 N1 C2 N3 0.0 .
N1 C2 N3 C4 0.0 .
N1 C2 N3 Cu3 -177.0(3) .
C2 N3 C4 N9 180.0 .
Cu3 N3 C4 N9 -3.2(3) .
C2 N3 C4 C5 0.0 .
Cu3 N3 C4 C5 176.8(3) .
N9 C4 C5 N7 -0.01(4) .
N3 C4 C5 N7 180.0 .
N9 C4 C5 C6 180.0 .
N3 C4 C5 C6 0.0 .
N7 C5 C6 N6 0.01(5) .
C4 C5 C6 N6 180.0 .
N7 C5 C6 N1 -180.0 .
C4 C5 C6 N1 0.0 .
C2 N1 C6 N6 180.0 .
C2 N1 C6 C5 0.0 .
C4 C5 N7 C8 0.01(5) .
C6 C5 N7 C8 180.00(3) .
C5 N7 C8 N9 -0.01(7) .
C5 C4 N9 C8 0.00(5) .
N3 C4 N9 C8 180.00(3) .
C5 C4 N9 Cu4 -178.7(3) .
N3 C4 N9 Cu4 1.3(3) .
N7 C8 N9 C4 0.01(7) .
N7 C8 N9 Cu4 178.7(3) .
O1 Cu4 N9 C4 162.4(3) 2_766
O10 Cu4 N9 C4 -32.8(3) 2_667
N3' Cu4 N9 C4 -42(3) .
O5 Cu4 N9 C4 50.2(3) .
Cu2 Cu4 N9 C4 -130.7(3) 2_667
O1 Cu4 N9 C8 -16.0(3) 2_766
O10 Cu4 N9 C8 148.8(3) 2_667
N3' Cu4 N9 C8 139(3) .
O5 Cu4 N9 C8 -128.2(3) .
Cu2 Cu4 N9 C8 50.9(5) 2_667
C6' N1' C2' N3' 0.0 .
N1' C2' N3' C4' 0.0 .
N1' C2' N3' Cu4 174.7(4) .
C2' N3' C4' N9' 180.0 .
Cu4 N3' C4' N9' 5.6(4) .
C2' N3' C4' C5' 0.0 .
Cu4 N3' C4' C5' -174.4(4) .
N9' C4' C5' N7' 0.00(4) .
N3' C4' C5' N7' 180.0 .
N9' C4' C5' C6' 180.0 .
N3' C4' C5' C6' 0.0 .
N7' C5' C6' N6' -0.01(5) .
C4' C5' C6' N6' 180.0 .
N7' C5' C6' N1' 180.0 .
C4' C5' C6' N1' 0.0 .
C2' N1' C6' N6' 180.0 .
C2' N1' C6' C5' 0.0 .
C4' C5' N7' C8' -0.01(5) .
C6' C5' N7' C8' 180.00(3) .
C5' N7' C8' N9' 0.01(7) .
C5' C4' N9' C8' 0.00(5) .
N3' C4' N9' C8' 180.00(3) .
C5' C4' N9' Cu3 -174.0(4) .
N3' C4' N9' Cu3 6.0(4) .
N7' C8' N9' C4' -0.01(7) .
N7' C8' N9' Cu3 174.3(4) .
O4 Cu3 N9' C4' -162.1(3) 2_757
O10 Cu3 N9' C4' 24.1(3) 2_667
N3 Cu3 N9' C4' 36(3) .
O11W Cu3 N9' C4' 116.1(3) .
O5 Cu3 N9' C4' -57.1(3) .
Cu1 Cu3 N9' C4' 19.6(5) .
O4 Cu3 N9' C8' 25.2(3) 2_757
O10 Cu3 N9' C8' -148.6(3) 2_667
N3 Cu3 N9' C8' -136(3) .
O11W Cu3 N9' C8' -56.6(3) .
O5 Cu3 N9' C8' 130.2(3) .
Cu1 Cu3 N9' C8' -153.1(2) .
C16 C11 C12 C13 0.6(8) .
C17 C11 C12 C13 173.5(5) .
C11 C12 C13 C14 -0.1(8) .
C11 C12 C13 C18 -172.9(5) .
C12 C13 C14 C15 -1.9(8) .
C18 C13 C14 C15 171.1(5) .
C13 C14 C15 C16 3.3(8) .
C13 C14 C15 S1 -171.6(4) .
O6 S1 C15 C14 126.8(4) .
O5 S1 C15 C14 -112.0(4) .
O7 S1 C15 C14 7.2(5) .
O6 S1 C15 C16 -48.2(5) .
O5 S1 C15 C16 73.0(5) .
O7 S1 C15 C16 -167.9(4) .
C12 C11 C16 C15 0.8(8) .
C17 C11 C16 C15 -172.0(5) .
C14 C15 C16 C11 -2.8(8) .
S1 C15 C16 C11 172.2(4) .
Cu4 O1 C17 O2 -16.0(9) 2_766
Cu4 O1 C17 C11 160.2(4) 2_766
Cu2 O2 C17 O1 17.9(9) 1_654
Cu2 O2 C17 C11 -158.3(4) 1_654
C16 C11 C17 O1 -5.1(8) .
C12 C11 C17 O1 -177.8(5) .
C16 C11 C17 O2 171.5(5) .
C12 C11 C17 O2 -1.2(8) .
Cu3 O4 C18 O3 14.8(9) 2_757
Cu3 O4 C18 C13 -161.8(4) 2_757
Cu2 O3 C18 O4 -17.2(8) 2_757
Cu2 O3 C18 C13 159.5(4) 2_757
C12 C13 C18 O4 -176.6(5) .
C14 C13 C18 O4 10.5(8) .
C12 C13 C18 O3 6.3(8) .
C14 C13 C18 O3 -166.6(5) .
